data_2214470
loop_
_publ_author_name
'Massa, Werner'
'Dehghanpour, Saeed'
'Tashakori, Gilda'
'Aoki, Katsuyuki'

_publ_section_title
;
 Bis[2-(cycloheptyliminomethyl)pyridine-\k^2^<i>N</i>,<i>N</i>']silver(I)
 tetraphenylborate
;
_journal_coeditor_code ZL2033
_journal_issue 7
_journal_name_full 'Acta Crystallographica Section E'
_journal_page_first m1872
_journal_page_last m1872
_journal_paper_doi 10.1107/S1600536807027079
_journal_volume 63
_journal_year 2007
_chemical_formula_iupac '[Ag (C26 H36 N4)2] C24 H20 B'
_chemical_formula_moiety 'C26 H36 Ag N4 +, C24 H20 B -'
_chemical_formula_sum 'C50 H56 Ag B N4'
_chemical_formula_weight 831.67
_chemical_name_systematic
;
Bis[2-(cycloheptyliminomethyl)pyridine-k^2^N,N']silver(I) tetraphenylborate
;
_space_group_IT_number 14
_symmetry_cell_setting monoclinic
_symmetry_space_group_name_Hall '-P 2ybc'
_symmetry_space_group_name_H-M 'P 1 21/c 1'
_atom_sites_solution_hydrogens geom
_atom_sites_solution_primary direct
_atom_sites_solution_secondary difmap
_audit_creation_method SHELXL-97
_cell_angle_alpha 90.00
_cell_angle_beta 105.462(2)
_cell_angle_gamma 90.00
_cell_formula_units_Z 4
_cell_length_a 13.2093(3)
_cell_length_b 15.2132(2)
_cell_length_c 21.6851(6)
_cell_measurement_reflns_used 49514
_cell_measurement_temperature 100(2)
_cell_measurement_theta_max 29.82
_cell_measurement_theta_min 1.60
_cell_volume 4200.03(17)
_computing_cell_refinement XAREA
_computing_data_collection 'XAREA (Stoe & Cie, 2006)'
_computing_data_reduction XAREA
_computing_molecular_graphics 'DIAMOND (Brandenburg, 2006)'
_computing_publication_material 'publCIF (Westrip, 2007)'
_computing_structure_refinement 'SHELXL97 (Sheldrick, 1997)'
_computing_structure_solution 'SHELXS97 (Sheldrick, 1997)'
_diffrn_ambient_temperature 100(2)
_diffrn_detector_area_resol_mean 6.7
_diffrn_measured_fraction_theta_full 0.989
_diffrn_measured_fraction_theta_max 0.989
_diffrn_measurement_device_type 'Stoe IPDS II'
_diffrn_measurement_method \w
_diffrn_radiation_monochromator graphite
_diffrn_radiation_source 'fine-focus sealed tube'
_diffrn_radiation_type MoK\a
_diffrn_radiation_wavelength 0.71073
_diffrn_reflns_av_R_equivalents 0.0171
_diffrn_reflns_av_sigmaI/netI 0.0136
_diffrn_reflns_limit_h_max 18
_diffrn_reflns_limit_h_min -18
_diffrn_reflns_limit_k_max 20
_diffrn_reflns_limit_k_min -21
_diffrn_reflns_limit_l_max 29
_diffrn_reflns_limit_l_min -28
_diffrn_reflns_number 32871
_diffrn_reflns_theta_full 29.42
_diffrn_reflns_theta_max 29.42
_diffrn_reflns_theta_min 1.60
_diffrn_standards_number 0
_exptl_absorpt_coefficient_mu 0.520
_exptl_absorpt_correction_T_max 0.8855
_exptl_absorpt_correction_T_min 0.7812
_exptl_absorpt_correction_type multi-scan
_exptl_absorpt_process_details '(Blessing, 1995)'
_exptl_crystal_colour light-yellow
_exptl_crystal_density_diffrn 1.315
_exptl_crystal_density_method 'not measured'
_exptl_crystal_description prism
_exptl_crystal_F_000 1744
_exptl_crystal_size_max 0.50
_exptl_crystal_size_mid 0.38
_exptl_crystal_size_min 0.24
_refine_diff_density_max 0.527
_refine_diff_density_min -0.577
_refine_ls_extinction_method none
_refine_ls_goodness_of_fit_ref 1.076
_refine_ls_hydrogen_treatment constr
_refine_ls_matrix_type full
_refine_ls_number_parameters 524
_refine_ls_number_reflns 11472
_refine_ls_number_restraints 8
_refine_ls_restrained_S_all 1.083
_refine_ls_R_factor_all 0.0330
_refine_ls_R_factor_gt 0.0295
_refine_ls_shift/su_max 0.003
_refine_ls_shift/su_mean 0.000
_refine_ls_structure_factor_coef Fsqd
_refine_ls_weighting_details 'calc w=1/[\s^2^(Fo^2^)+(0.0419P)^2^+1.6408P] where P=(Fo^2^+2Fc^2^)/3'
_refine_ls_weighting_scheme calc
_refine_ls_wR_factor_gt 0.0775
_refine_ls_wR_factor_ref 0.0790
_reflns_number_gt 10372
_reflns_number_total 11472
_reflns_threshold_expression I>2sigma(I)
_cod_data_source_file zl2033.cif
_cod_data_source_block I
_cod_original_cell_volume 4200.03(16)
_cod_original_sg_symbol_H-M 'P 21/c'
_cod_database_code 2214470
_cod_database_fobs_code 2214470

loop_
_symmetry_equiv_pos_as_xyz
'x, y, z'
'-x, y+1/2, -z+1/2'
'-x, -y, -z'
'x, -y-1/2, z-1/2'

loop_
_atom_site_type_symbol
_atom_site_label
_atom_site_fract_x
_atom_site_fract_y
_atom_site_fract_z
_atom_site_U_iso_or_equiv
_atom_site_adp_type
_atom_site_calc_flag
_atom_site_refinement_flags
_atom_site_occupancy
_atom_site_disorder_assembly
_atom_site_disorder_group
B B1 0.71523(11) 0.77457(9) 0.04699(7) 0.0190(2) Uani d . 1 . .
C C1 0.65428(9) 0.77615(8) 0.10404(6) 0.0193(2) Uani d . 1 . .
C C2 0.61436(10) 0.70078(8) 0.12635(6) 0.0212(2) Uani d . 1 . .
H H2 0.6256 0.6453 0.1091 0.025 Uiso calc R 1 . .
C C3 0.55857(10) 0.70357(9) 0.17289(6) 0.0226(2) Uani d . 1 . .
H H3 0.5332 0.6506 0.1867 0.027 Uiso calc R 1 . .
C C4 0.54016(10) 0.78309(9) 0.19895(6) 0.0224(2) Uani d . 1 . .
H H4 0.5020 0.7854 0.2304 0.027 Uiso calc R 1 . .
C C5 0.57857(9) 0.85956(9) 0.17828(6) 0.0213(2) Uani d . 1 . .
H H5 0.5667 0.9147 0.1956 0.026 Uiso calc R 1 . .
C C6 0.63446(9) 0.85551(8) 0.13219(6) 0.0205(2) Uani d . 1 . .
H H6 0.6604 0.9087 0.1192 0.025 Uiso calc R 1 . .
C C7 0.82698(10) 0.83014(8) 0.06767(6) 0.0201(2) Uani d . 1 . .
C C8 0.87241(10) 0.86601(9) 0.12822(6) 0.0222(2) Uani d . 1 . .
H H8 0.8364 0.8597 0.1605 0.027 Uiso calc R 1 . .
C C9 0.96835(10) 0.91059(9) 0.14326(7) 0.0259(3) Uani d . 1 . .
H H9 0.9958 0.9342 0.1849 0.031 Uiso calc R 1 . .
C C10 1.02359(10) 0.92053(9) 0.09771(7) 0.0284(3) Uani d . 1 . .
H H10 1.0886 0.9511 0.1076 0.034 Uiso calc R 1 . .
C C11 0.98216(11) 0.88498(10) 0.03731(7) 0.0280(3) Uani d . 1 . .
H H11 1.0193 0.8906 0.0056 0.034 Uiso calc R 1 . .
C C12 0.88647(10) 0.84116(9) 0.02314(7) 0.0241(2) Uani d . 1 . .
H H12 0.8599 0.8175 -0.0186 0.029 Uiso calc R 1 . .
C C13 0.74120(10) 0.67239(8) 0.03106(6) 0.0202(2) Uani d . 1 . .
C C14 0.84116(10) 0.63461(9) 0.05230(6) 0.0224(2) Uani d . 1 . .
H H14 0.8974 0.6698 0.0762 0.027 Uiso calc R 1 . .
C C15 0.86144(11) 0.54728(9) 0.03978(7) 0.0272(3) Uani d . 1 . .
H H15 0.9303 0.5241 0.0556 0.033 Uiso calc R 1 . .
C C16 0.78187(12) 0.49443(9) 0.00444(7) 0.0284(3) Uani d . 1 . .
H H16 0.7955 0.4351 -0.0044 0.034 Uiso calc R 1 . .
C C17 0.68159(12) 0.52949(9) -0.01789(7) 0.0276(3) Uani d . 1 . .
H H17 0.6260 0.4941 -0.0423 0.033 Uiso calc R 1 . .
C C18 0.66253(10) 0.61634(9) -0.00446(7) 0.0245(2) Uani d . 1 . .
H H18 0.5933 0.6388 -0.0200 0.029 Uiso calc R 1 . .
C C19 0.63786(10) 0.81801(8) -0.01880(6) 0.0201(2) Uani d . 1 . .
C C20 0.65518(11) 0.80003(9) -0.07887(6) 0.0236(2) Uani d . 1 . .
H H20 0.7107 0.7612 -0.0806 0.028 Uiso calc R 1 . .
C C21 0.59516(11) 0.83618(9) -0.13563(6) 0.0264(3) Uani d . 1 . .
H H21 0.6111 0.8232 -0.1749 0.032 Uiso calc R 1 . .
C C22 0.51163(11) 0.89140(9) -0.13496(7) 0.0268(3) Uani d . 1 . .
H H22 0.4695 0.9160 -0.1736 0.032 Uiso calc R 1 . .
C C23 0.49090(10) 0.90999(9) -0.07703(7) 0.0268(3) Uani d . 1 . .
H H23 0.4338 0.9473 -0.0759 0.032 Uiso calc R 1 . .
C C24 0.55340(10) 0.87427(9) -0.02035(6) 0.0231(2) Uani d . 1 . .
H H24 0.5380 0.8887 0.0188 0.028 Uiso calc R 1 . .
Ag Ag1 0.85288(4) 0.19026(4) 0.14911(2) 0.02404(7) Uani d P 0.873(2) A 1
Ag Ag1A 0.8437(2) 0.2153(3) 0.15095(15) 0.0248(5) Uani d P 0.127(2) A 2
N N1 1.01864(9) 0.26352(8) 0.14765(5) 0.0261(2) Uani d . 1 . .
N N2 0.96308(9) 0.17026(8) 0.24404(5) 0.0224(2) Uani d . 1 . .
N N3 0.76931(8) 0.13463(7) 0.05138(5) 0.0215(2) Uani d . 1 . .
N N4 0.72043(9) 0.29027(8) 0.10113(6) 0.0240(2) Uani d . 1 . .
C C25 1.04846(11) 0.31078(10) 0.10380(7) 0.0276(3) Uani d . 1 A .
H H25 0.9986 0.3211 0.0639 0.033 Uiso calc R 1 . .
C C26 1.14861(11) 0.34568(9) 0.11333(7) 0.0254(3) Uani d . 1 . .
H H26 1.1664 0.3797 0.0810 0.031 Uiso calc R 1 A .
C C27 1.22166(10) 0.32969(9) 0.17092(7) 0.0243(2) Uani d . 1 A .
H H27 1.2911 0.3520 0.1787 0.029 Uiso calc R 1 . .
C C28 1.19238(10) 0.28065(9) 0.21724(6) 0.0225(2) Uani d . 1 . .
H H28 1.2412 0.2686 0.2572 0.027 Uiso calc R 1 A .
C C29 1.08999(10) 0.24949(9) 0.20387(6) 0.0220(2) Uani d . 1 A .
C C30 1.05590(10) 0.20018(8) 0.25325(6) 0.0223(2) Uani d . 1 A .
H H30 1.1050 0.1903 0.2935 0.027 Uiso calc R 1 . .
C C31 0.93615(10) 0.12872(9) 0.29904(6) 0.0224(2) Uani d . 1 A .
H H31 1.0028 0.1082 0.3296 0.027 Uiso calc R 1 . .
C C32 0.86636(10) 0.04840(9) 0.27667(7) 0.0261(3) Uani d . 1 . .
H H32A 0.8799 0.0055 0.3123 0.031 Uiso calc R 1 A .
H H32B 0.8883 0.0206 0.2410 0.031 Uiso calc R 1 . .
C C33 0.74781(11) 0.06488(10) 0.25437(7) 0.0282(3) Uani d . 1 A .
H H33A 0.7351 0.1215 0.2310 0.034 Uiso calc R 1 . .
H H33B 0.7148 0.0179 0.2241 0.034 Uiso calc R 1 . .
C C34 0.69492(11) 0.06756(10) 0.30913(7) 0.0283(3) Uani d . 1 . .
H H34A 0.6180 0.0632 0.2905 0.034 Uiso calc R 1 A .
H H34B 0.7173 0.0149 0.3362 0.034 Uiso calc R 1 . .
C C35 0.71723(11) 0.14850(10) 0.35198(7) 0.0277(3) Uani d . 1 A .
H H35A 0.6832 0.1405 0.3871 0.033 Uiso calc R 1 . .
H H35B 0.6840 0.2000 0.3266 0.033 Uiso calc R 1 . .
C C36 0.83336(11) 0.16900(10) 0.38129(7) 0.0274(3) Uani d . 1 . .
H H36A 0.8690 0.1154 0.4024 0.033 Uiso calc R 1 A .
H H36B 0.8396 0.2148 0.4146 0.033 Uiso calc R 1 . .
C C37 0.88903(11) 0.20085(9) 0.33188(7) 0.0254(3) Uani d . 1 A .
H H37A 0.8381 0.2347 0.2986 0.031 Uiso calc R 1 . .
H H37B 0.9460 0.2416 0.3533 0.031 Uiso calc R 1 . .
C C38 0.78747(10) 0.05777(9) 0.02625(6) 0.0241(2) Uani d . 1 A .
H H38 0.8369 0.0185 0.0522 0.029 Uiso calc R 1 . .
C C39 0.73743(11) 0.03279(9) -0.03600(7) 0.0258(3) Uani d . 1 . .
H H39 0.7516 -0.0227 -0.0520 0.031 Uiso calc R 1 A .
C C40 0.66676(11) 0.08999(9) -0.07412(6) 0.0257(3) Uani d . 1 A .
H H40 0.6321 0.0749 -0.1171 0.031 Uiso calc R 1 . .
C C41 0.64692(10) 0.16987(9) -0.04885(6) 0.0235(2) Uani d . 1 . .
H H41 0.5986 0.2104 -0.0742 0.028 Uiso calc R 1 A .
C C42 0.69887(10) 0.18943(8) 0.01403(6) 0.0206(2) Uani d . 1 A .
C C43 0.67639(10) 0.27201(9) 0.04304(6) 0.0231(2) Uani d . 1 A .
H H43 0.6279 0.3125 0.0178 0.028 Uiso calc R 1 . .
C C44 0.69530(11) 0.37288(9) 0.12804(7) 0.0270(3) Uani d D 1 A .
H H44A 0.6708 0.4165 0.0927 0.032 Uiso calc PR 0.873(2) A 1
H H44B 0.6503 0.3977 0.0872 0.032 Uiso calc PR 0.127(2) A 2
C C45 0.60658(11) 0.35548(9) 0.15949(7) 0.0278(3) Uani d . 1 . .
H H54A 0.5455 0.3316 0.1268 0.033 Uiso calc PR 0.873(2) A 1
H H54B 0.6300 0.3100 0.1929 0.033 Uiso calc PR 0.873(2) A 1
H H54C 0.5455 0.3316 0.1268 0.033 Uiso calc PR 0.127(2) A 2
H H54D 0.6300 0.3100 0.1929 0.033 Uiso calc PR 0.127(2) A 2
C C46 0.57134(13) 0.43643(10) 0.18983(8) 0.0349(3) Uani d . 1 A .
H H46A 0.5014 0.4247 0.1967 0.042 Uiso calc R 1 . .
H H46B 0.5639 0.4864 0.1597 0.042 Uiso calc R 1 . .
C C47 0.64702(17) 0.46260(11) 0.25355(8) 0.0444(4) Uani d D 1 . .
H H47A 0.6729 0.4082 0.2777 0.053 Uiso calc PR 0.873(2) A 1
H H47B 0.6071 0.4960 0.2785 0.053 Uiso calc PR 0.873(2) A 1
H H47C 0.6133 0.5117 0.2706 0.053 Uiso d PR 0.127(2) A 2
H H47D 0.6499 0.4124 0.2830 0.053 Uiso d PR 0.127(2) A 2
C C48 0.74320(17) 0.51826(15) 0.24986(9) 0.0389(4) Uani d PD 0.873(2) A 1
H H48A 0.7222 0.5809 0.2480 0.047 Uiso calc PR 0.873(2) A 1
H H48B 0.7985 0.5098 0.2904 0.047 Uiso calc PR 0.873(2) A 1
C C49 0.79177(14) 0.50138(11) 0.19561(10) 0.0345(4) Uani d PD 0.873(2) A 1
H H49A 0.8639 0.5258 0.2079 0.041 Uiso calc PR 0.873(2) A 1
H H49B 0.7514 0.5352 0.1581 0.041 Uiso calc PR 0.873(2) A 1
C C50 0.79858(12) 0.40667(10) 0.17443(8) 0.0262(3) Uani d PD 0.873(2) A 1
H H50A 0.8167 0.3684 0.2127 0.031 Uiso calc PR 0.873(2) A 1
H H50B 0.8560 0.4019 0.1531 0.031 Uiso calc PR 0.873(2) A 1
C C50A 0.7656(8) 0.4468(6) 0.1444(5) 0.0262(3) Uani d PD 0.127(2) A 2
H H50C 0.7273 0.5025 0.1308 0.031 Uiso calc PR 0.127(2) A 2
H H50D 0.8231 0.4419 0.1232 0.031 Uiso calc PR 0.127(2) A 2
C C49A 0.8086(9) 0.4445(8) 0.2158(5) 0.0345(4) Uani d PD 0.127(2) A 2
H H49C 0.8170 0.3817 0.2281 0.041 Uiso calc PR 0.127(2) A 2
H H49D 0.8802 0.4697 0.2254 0.041 Uiso calc PR 0.127(2) A 2
C C48A 0.7548(8) 0.4876(10) 0.2607(7) 0.0389(4) Uani d PD 0.127(2) A 2
H H48C 0.7954 0.4743 0.3050 0.047 Uiso calc PR 0.127(2) A 2
H H48D 0.7573 0.5520 0.2549 0.047 Uiso calc PR 0.127(2) A 2

loop_
_atom_site_aniso_label
_atom_site_aniso_U_11
_atom_site_aniso_U_22
_atom_site_aniso_U_33
_atom_site_aniso_U_12
_atom_site_aniso_U_13
_atom_site_aniso_U_23
B1 0.0198(6) 0.0187(6) 0.0186(6) 0.0007(5) 0.0055(5) 0.0005(5)
C1 0.0166(5) 0.0217(5) 0.0184(5) 0.0013(4) 0.0025(4) 0.0011(4)
C2 0.0204(5) 0.0212(5) 0.0214(6) 0.0015(4) 0.0046(4) 0.0008(4)
C3 0.0202(5) 0.0246(6) 0.0231(6) -0.0009(4) 0.0058(5) 0.0034(5)
C4 0.0176(5) 0.0297(6) 0.0195(5) 0.0015(4) 0.0046(4) 0.0013(5)
C5 0.0183(5) 0.0242(6) 0.0202(5) 0.0020(4) 0.0032(4) -0.0016(4)
C6 0.0184(5) 0.0217(5) 0.0207(5) 0.0004(4) 0.0040(4) 0.0006(4)
C7 0.0201(5) 0.0180(5) 0.0224(6) 0.0023(4) 0.0060(4) 0.0016(4)
C8 0.0203(5) 0.0229(6) 0.0231(6) 0.0019(4) 0.0053(4) 0.0007(5)
C9 0.0210(6) 0.0269(6) 0.0274(6) 0.0003(5) 0.0024(5) -0.0033(5)
C10 0.0201(6) 0.0268(6) 0.0377(7) -0.0023(5) 0.0068(5) -0.0007(6)
C11 0.0241(6) 0.0298(6) 0.0334(7) -0.0009(5) 0.0132(5) 0.0001(5)
C12 0.0237(6) 0.0246(6) 0.0250(6) -0.0003(5) 0.0085(5) -0.0007(5)
C13 0.0222(6) 0.0212(5) 0.0178(5) 0.0007(4) 0.0064(4) 0.0015(4)
C14 0.0236(6) 0.0227(6) 0.0198(5) 0.0025(4) 0.0036(4) 0.0009(4)
C15 0.0299(6) 0.0249(6) 0.0266(6) 0.0077(5) 0.0071(5) 0.0031(5)
C16 0.0396(7) 0.0197(6) 0.0282(7) 0.0025(5) 0.0132(6) 0.0001(5)
C17 0.0330(7) 0.0234(6) 0.0266(6) -0.0046(5) 0.0084(5) -0.0026(5)
C18 0.0243(6) 0.0236(6) 0.0253(6) -0.0008(5) 0.0060(5) -0.0003(5)
C19 0.0201(5) 0.0201(5) 0.0199(5) -0.0012(4) 0.0049(4) 0.0016(4)
C20 0.0247(6) 0.0248(6) 0.0211(6) 0.0022(5) 0.0056(5) 0.0000(5)
C21 0.0303(6) 0.0277(6) 0.0199(6) -0.0018(5) 0.0046(5) 0.0007(5)
C22 0.0249(6) 0.0280(6) 0.0240(6) -0.0019(5) 0.0004(5) 0.0063(5)
C23 0.0203(6) 0.0283(6) 0.0310(7) 0.0032(5) 0.0053(5) 0.0061(5)
C24 0.0216(5) 0.0246(6) 0.0237(6) 0.0013(4) 0.0072(5) 0.0026(5)
Ag1 0.02016(9) 0.02887(17) 0.01943(8) -0.00104(10) -0.00109(6) 0.00182(11)
Ag1A 0.0202(6) 0.0317(12) 0.0183(5) -0.0034(8) -0.0019(4) 0.0030(8)
N1 0.0232(5) 0.0343(6) 0.0197(5) -0.0017(4) 0.0038(4) 0.0028(4)
N2 0.0209(5) 0.0265(5) 0.0192(5) -0.0027(4) 0.0041(4) 0.0012(4)
N3 0.0193(5) 0.0232(5) 0.0207(5) -0.0001(4) 0.0029(4) 0.0021(4)
N4 0.0250(5) 0.0243(5) 0.0239(5) -0.0027(4) 0.0085(4) -0.0021(4)
C25 0.0273(6) 0.0350(7) 0.0199(6) 0.0002(5) 0.0055(5) 0.0039(5)
C26 0.0298(6) 0.0256(6) 0.0235(6) -0.0002(5) 0.0117(5) 0.0011(5)
C27 0.0230(6) 0.0249(6) 0.0269(6) -0.0019(5) 0.0100(5) -0.0020(5)
C28 0.0197(5) 0.0260(6) 0.0212(6) -0.0008(4) 0.0046(4) -0.0009(5)
C29 0.0213(5) 0.0253(6) 0.0194(5) -0.0007(4) 0.0056(4) 0.0001(5)
C30 0.0213(6) 0.0263(6) 0.0181(5) -0.0015(4) 0.0030(4) 0.0007(4)
C31 0.0189(5) 0.0274(6) 0.0200(5) -0.0028(4) 0.0035(4) 0.0025(5)
C32 0.0248(6) 0.0246(6) 0.0306(7) -0.0026(5) 0.0103(5) -0.0020(5)
C33 0.0240(6) 0.0316(7) 0.0282(6) -0.0085(5) 0.0056(5) -0.0048(5)
C34 0.0217(6) 0.0310(7) 0.0335(7) -0.0041(5) 0.0093(5) -0.0002(6)
C35 0.0245(6) 0.0292(7) 0.0314(7) 0.0013(5) 0.0110(5) 0.0022(5)
C36 0.0272(6) 0.0324(7) 0.0239(6) -0.0031(5) 0.0091(5) -0.0016(5)
C37 0.0256(6) 0.0263(6) 0.0248(6) -0.0056(5) 0.0074(5) -0.0018(5)
C38 0.0230(6) 0.0234(6) 0.0255(6) 0.0020(4) 0.0057(5) 0.0036(5)
C39 0.0294(6) 0.0218(6) 0.0280(6) -0.0018(5) 0.0107(5) -0.0019(5)
C40 0.0257(6) 0.0304(6) 0.0201(6) -0.0035(5) 0.0044(5) -0.0030(5)
C41 0.0217(6) 0.0280(6) 0.0189(6) 0.0003(5) 0.0023(4) 0.0015(5)
C42 0.0190(5) 0.0219(5) 0.0202(6) -0.0006(4) 0.0043(4) 0.0013(4)
C43 0.0230(6) 0.0232(6) 0.0227(6) 0.0012(4) 0.0055(5) 0.0018(5)
C44 0.0334(7) 0.0237(6) 0.0270(6) -0.0018(5) 0.0135(5) -0.0016(5)
C45 0.0282(6) 0.0254(6) 0.0329(7) -0.0010(5) 0.0134(5) -0.0004(5)
C46 0.0377(8) 0.0293(7) 0.0448(9) 0.0043(6) 0.0236(7) 0.0024(6)
C47 0.0813(13) 0.0296(8) 0.0296(8) 0.0048(8) 0.0272(8) -0.0001(6)
C48 0.0478(10) 0.0364(11) 0.0262(9) 0.0132(8) -0.0009(7) -0.0059(8)
C49 0.0322(8) 0.0241(7) 0.0437(10) -0.0002(6) 0.0042(7) -0.0069(7)
C50 0.0251(7) 0.0228(7) 0.0297(8) 0.0001(5) 0.0056(6) -0.0034(6)
C50A 0.0251(7) 0.0228(7) 0.0297(8) 0.0001(5) 0.0056(6) -0.0034(6)
C49A 0.0322(8) 0.0241(7) 0.0437(10) -0.0002(6) 0.0042(7) -0.0069(7)
C48A 0.0478(10) 0.0364(11) 0.0262(9) 0.0132(8) -0.0009(7) -0.0059(8)

loop_
_atom_type_symbol
_atom_type_description
_atom_type_scat_dispersion_real
_atom_type_scat_dispersion_imag
_atom_type_scat_source
C C 0.0033 0.0016 'International Tables Vol C Tables 4.2.6.8 and 6.1.1.4'
H H 0.0000 0.0000 'International Tables Vol C Tables 4.2.6.8 and 6.1.1.4'
Ag Ag -0.8971 1.1015 'International Tables Vol C Tables 4.2.6.8 and 6.1.1.4'
B B 0.0013 0.0007 'International Tables Vol C Tables 4.2.6.8 and 6.1.1.4'
N N 0.0061 0.0033 'International Tables Vol C Tables 4.2.6.8 and 6.1.1.4'

loop_
_geom_angle_atom_site_label_1
_geom_angle_atom_site_label_2
_geom_angle_atom_site_label_3
_geom_angle
_geom_angle_publ_flag
C1 B1 C13 110.00(10) ?
C1 B1 C19 109.19(10) ?
C13 B1 C19 108.13(10) ?
C1 B1 C7 111.61(10) ?
C13 B1 C7 108.54(10) ?
C19 B1 C7 109.31(10) ?
C2 C1 C6 114.91(11) ?
C2 C1 B1 123.51(11) ?
C6 C1 B1 121.52(11) ?
C3 C2 C1 122.90(12) ?
C3 C2 H2 118.6 ?
C1 C2 H2 118.6 ?
C4 C3 C2 120.28(12) ?
C4 C3 H3 119.9 ?
C2 C3 H3 119.9 ?
C3 C4 C5 118.75(12) ?
C3 C4 H4 120.6 ?
C5 C4 H4 120.6 ?
C4 C5 C6 120.20(12) ?
C4 C5 H5 119.9 ?
C6 C5 H5 119.9 ?
C5 C6 C1 122.96(12) ?
C5 C6 H6 118.5 ?
C1 C6 H6 118.5 ?
C8 C7 C12 114.75(11) ?
C8 C7 B1 125.52(11) ?
C12 C7 B1 119.69(11) ?
C9 C8 C7 122.90(12) ?
C9 C8 H8 118.5 ?
C7 C8 H8 118.5 ?
C10 C9 C8 120.30(13) ?
C10 C9 H9 119.9 ?
C8 C9 H9 119.9 ?
C9 C10 C11 118.74(12) ?
C9 C10 H10 120.6 ?
C11 C10 H10 120.6 ?
C10 C11 C12 120.17(13) ?
C10 C11 H11 119.9 ?
C12 C11 H11 119.9 ?
C11 C12 C7 123.14(13) ?
C11 C12 H12 118.4 ?
C7 C12 H12 118.4 ?
C14 C13 C18 115.21(12) ?
C14 C13 B1 123.28(11) ?
C18 C13 B1 121.50(11) ?
C15 C14 C13 122.65(12) ?
C15 C14 H14 118.7 ?
C13 C14 H14 118.7 ?
C16 C15 C14 120.31(13) ?
C16 C15 H15 119.8 ?
C14 C15 H15 119.8 ?
C15 C16 C17 118.90(13) ?
C15 C16 H16 120.5 ?
C17 C16 H16 120.5 ?
C16 C17 C18 120.05(13) ?
C16 C17 H17 120.0 ?
C18 C17 H17 120.0 ?
C17 C18 C13 122.88(13) ?
C17 C18 H18 118.6 ?
C13 C18 H18 118.6 ?
C24 C19 C20 114.93(12) ?
C24 C19 B1 124.76(11) ?
C20 C19 B1 120.31(11) ?
C21 C20 C19 123.25(12) ?
C21 C20 H20 118.4 ?
C19 C20 H20 118.4 ?
C20 C21 C22 119.85(13) ?
C20 C21 H21 120.1 ?
C22 C21 H21 120.1 ?
C23 C22 C21 118.86(12) ?
C23 C22 H22 120.6 ?
C21 C22 H22 120.6 ?
C22 C23 C24 120.40(12) ?
C22 C23 H23 119.8 ?
C24 C23 H23 119.8 ?
C23 C24 C19 122.70(12) ?
C23 C24 H24 118.7 ?
C19 C24 H24 118.7 ?
N2 Ag1 N3 148.72(5) y
N2 Ag1 N4 137.23(5) y
N3 Ag1 N4 73.05(4) y
N2 Ag1 N1 72.93(4) y
N3 Ag1 N1 111.61(4) y
N4 Ag1 N1 105.16(4) y
N4 Ag1A N2 152.8(2) y
N4 Ag1A N1 116.27(16) y
N2 Ag1A N1 71.57(9) y
N4 Ag1A N3 74.82(10) y
N2 Ag1A N3 129.94(19) y
N1 Ag1A N3 106.54(14) y
C25 N1 C29 117.62(12) ?
C25 N1 Ag1A 130.14(12) ?
C29 N1 Ag1A 111.44(11) ?
C25 N1 Ag1 133.29(10) ?
C29 N1 Ag1 109.08(8) ?
Ag1A N1 Ag1 9.44(9) ?
C30 N2 C31 117.15(11) ?
C30 N2 Ag1 117.79(9) ?
C31 N2 Ag1 124.98(8) ?
C30 N2 Ag1A 115.85(12) ?
C31 N2 Ag1A 125.32(11) ?
Ag1 N2 Ag1A 9.92(9) ?
C38 N3 C42 117.76(11) ?
C38 N3 Ag1 127.51(9) ?
C42 N3 Ag1 114.56(9) ?
C38 N3 Ag1A 136.31(13) ?
C42 N3 Ag1A 105.70(12) ?
Ag1 N3 Ag1A 8.87(9) ?
C43 N4 C44 119.47(12) ?
C43 N4 Ag1A 119.45(14) ?
C44 N4 Ag1A 120.19(14) ?
C43 N4 Ag1 112.89(9) ?
C44 N4 Ag1 127.14(9) ?
Ag1A N4 Ag1 7.17(11) ?
N1 C25 C26 123.44(13) ?
N1 C25 H25 118.3 ?
C26 C25 H25 118.3 ?
C27 C26 C25 118.38(12) ?
C27 C26 H26 120.8 ?
C25 C26 H26 120.8 ?
C26 C27 C28 119.16(12) ?
C26 C27 H27 120.4 ?
C28 C27 H27 120.4 ?
C27 C28 C29 118.46(12) ?
C27 C28 H28 120.8 ?
C29 C28 H28 120.8 ?
N1 C29 C28 122.91(12) ?
N1 C29 C30 117.64(11) ?
C28 C29 C30 119.44(12) ?
N2 C30 C29 122.45(12) ?
N2 C30 H30 118.8 ?
C29 C30 H30 118.8 ?
N2 C31 C37 106.57(11) ?
N2 C31 C32 109.93(11) ?
C37 C31 C32 115.82(11) ?
N2 C31 H31 108.1 ?
C37 C31 H31 108.1 ?
C32 C31 H31 108.1 ?
C31 C32 C33 116.64(11) ?
C31 C32 H32A 108.1 ?
C33 C32 H32A 108.1 ?
C31 C32 H32B 108.1 ?
C33 C32 H32B 108.1 ?
H32A C32 H32B 107.3 ?
C34 C33 C32 113.54(12) ?
C34 C33 H33A 108.9 ?
C32 C33 H33A 108.9 ?
C34 C33 H33B 108.9 ?
C32 C33 H33B 108.9 ?
H33A C33 H33B 107.7 ?
C35 C34 C33 116.15(11) ?
C35 C34 H34A 108.2 ?
C33 C34 H34A 108.2 ?
C35 C34 H34B 108.2 ?
C33 C34 H34B 108.2 ?
H34A C34 H34B 107.4 ?
C34 C35 C36 115.36(12) ?
C34 C35 H35A 108.4 ?
C36 C35 H35A 108.4 ?
C34 C35 H35B 108.4 ?
C36 C35 H35B 108.4 ?
H35A C35 H35B 107.5 ?
C35 C36 C37 112.94(12) ?
C35 C36 H36A 109.0 ?
C37 C36 H36A 109.0 ?
C35 C36 H36B 109.0 ?
C37 C36 H36B 109.0 ?
H36A C36 H36B 107.8 ?
C31 C37 C36 115.48(11) ?
C31 C37 H37A 108.4 ?
C36 C37 H37A 108.4 ?
C31 C37 H37B 108.4 ?
C36 C37 H37B 108.4 ?
H37A C37 H37B 107.5 ?
N3 C38 C39 122.99(12) ?
N3 C38 H38 118.5 ?
C39 C38 H38 118.5 ?
C40 C39 C38 118.75(12) ?
C40 C39 H39 120.6 ?
C38 C39 H39 120.6 ?
C39 C40 C41 119.04(12) ?
C39 C40 H40 120.5 ?
C41 C40 H40 120.5 ?
C42 C41 C40 118.75(12) ?
C42 C41 H41 120.6 ?
C40 C41 H41 120.6 ?
N3 C42 C41 122.71(12) ?
N3 C42 C43 117.21(11) ?
C41 C42 C43 120.07(12) ?
N4 C43 C42 121.34(12) ?
N4 C43 H43 119.3 ?
C42 C43 H43 119.3 ?
C50A C44 N4 124.7(4) ?
C50A C44 C45 123.1(4) ?
N4 C44 C45 108.20(11) ?
C50A C44 C50 35.3(4) ?
N4 C44 C50 106.86(12) ?
C45 C44 C50 114.51(12) ?
C50A C44 H44A 74.2 ?
N4 C44 H44A 109.1 ?
C45 C44 H44A 109.1 ?
C50 C44 H44A 109.1 ?
C50A C44 H44B 96.6 ?
N4 C44 H44B 96.6 ?
C45 C44 H44B 96.6 ?
C50 C44 H44B 131.4 ?
H44A C44 H44B 22.5 ?
C46 C45 C44 114.26(12) ?
C46 C45 H54A 108.7 ?
C44 C45 H54A 108.7 ?
C46 C45 H54B 108.7 ?
C44 C45 H54B 108.7 ?
H54A C45 H54B 107.6 ?
C46 C45 H54C 108.7 ?
C44 C45 H54C 108.7 ?
H54A C45 H54C 0.0 ?
H54B C45 H54C 107.6 ?
C46 C45 H54D 108.7 ?
C44 C45 H54D 108.7 ?
H54A C45 H54D 107.6 ?
H54B C45 H54D 0.0 ?
H54C C45 H54D 107.6 ?
C45 C46 C47 113.53(14) ?
C45 C46 H46A 108.9 ?
C47 C46 H46A 108.9 ?
C45 C46 H46B 108.9 ?
C47 C46 H46B 108.9 ?
H46A C46 H46B 107.7 ?
C48A C47 C46 123.7(6) ?
C48A C47 C48 19.9(6) ?
C46 C47 C48 116.40(14) ?
C48A C47 H47A 88.4 ?
C46 C47 H47A 108.2 ?
C48 C47 H47A 108.2 ?
C48A C47 H47B 117.5 ?
C46 C47 H47B 108.2 ?
C48 C47 H47B 108.2 ?
H47A C47 H47B 107.3 ?
C48A C47 H47C 106.9 ?
C46 C47 H47C 106.5 ?
C48 C47 H47C 93.6 ?
H47A C47 H47C 124.0 ?
H47B C47 H47C 18.5 ?
C48A C47 H47D 105.5 ?
C46 C47 H47D 106.7 ?
C48 C47 H47D 124.4 ?
H47A C47 H47D 20.8 ?
H47B C47 H47D 88.7 ?
H47C C47 H47D 106.5 ?
C49 C48 C47 118.32(16) ?
C49 C48 H48A 107.7 ?
C47 C48 H48A 107.7 ?
C49 C48 H48B 107.7 ?
C47 C48 H48B 107.7 ?
H48A C48 H48B 107.1 ?
C48 C49 C50 117.99(16) ?
C48 C49 H49A 107.8 ?
C50 C49 H49A 107.8 ?
C48 C49 H49B 107.8 ?
C50 C49 H49B 107.8 ?
H49A C49 H49B 107.1 ?
C49 C50 C44 113.38(13) ?
C49 C50 H50A 108.9 ?
C44 C50 H50A 108.9 ?
C49 C50 H50B 108.9 ?
C44 C50 H50B 108.9 ?
H50A C50 H50B 107.7 ?
C44 C50A C49A 106.1(7) ?
C44 C50A H50C 110.5 ?
C49A C50A H50C 110.5 ?
C44 C50A H50D 110.5 ?
C49A C50A H50D 110.5 ?
H50C C50A H50D 108.7 ?
C48A C49A C50A 123.0(10) ?
C48A C49A H49C 106.6 ?
C50A C49A H49C 106.6 ?
C48A C49A H49D 106.6 ?
C50A C49A H49D 106.6 ?
H49C C49A H49D 106.6 ?
C47 C48A C49A 116.1(9) ?
C47 C48A H48C 108.3 ?
C49A C48A H48C 108.3 ?
C47 C48A H48D 108.3 ?
C49A C48A H48D 108.3 ?
H48C C48A H48D 107.4 ?

loop_
_geom_bond_atom_site_label_1
_geom_bond_atom_site_label_2
_geom_bond_distance
_geom_bond_publ_flag
B1 C1 1.6463(18) ?
B1 C13 1.6483(18) ?
B1 C19 1.6550(19) ?
B1 C7 1.6558(19) ?
C1 C2 1.4009(17) ?
C1 C6 1.4086(17) ?
C2 C3 1.4002(18) ?
C2 H2 0.9500 ?
C3 C4 1.3839(19) ?
C3 H3 0.9500 ?
C4 C5 1.3902(18) ?
C4 H4 0.9500 ?
C5 C6 1.3934(17) ?
C5 H5 0.9500 ?
C6 H6 0.9500 ?
C7 C8 1.4006(18) ?
C7 C12 1.4081(17) ?
C8 C9 1.3972(18) ?
C8 H8 0.9500 ?
C9 C10 1.384(2) ?
C9 H9 0.9500 ?
C10 C11 1.388(2) ?
C10 H10 0.9500 ?
C11 C12 1.3891(18) ?
C11 H11 0.9500 ?
C12 H12 0.9500 ?
C13 C14 1.4006(17) ?
C13 C18 1.4049(18) ?
C14 C15 1.3961(18) ?
C14 H14 0.9500 ?
C15 C16 1.382(2) ?
C15 H15 0.9500 ?
C16 C17 1.390(2) ?
C16 H16 0.9500 ?
C17 C18 1.3904(19) ?
C17 H17 0.9500 ?
C18 H18 0.9500 ?
C19 C24 1.3995(17) ?
C19 C20 1.4082(18) ?
C20 C21 1.3876(19) ?
C20 H20 0.9500 ?
C21 C22 1.390(2) ?
C21 H21 0.9500 ?
C22 C23 1.384(2) ?
C22 H22 0.9500 ?
C23 C24 1.3951(18) ?
C23 H23 0.9500 ?
C24 H24 0.9500 ?
Ag1 N2 2.2025(12) y
Ag1 N3 2.2757(12) y
Ag1 N4 2.3426(13) y
Ag1 N1 2.4646(12) y
Ag1A N4 2.045(4) y
Ag1A N2 2.310(3) y
Ag1A N1 2.444(3) y
Ag1A N3 2.449(4) y
N1 C25 1.3327(18) ?
N1 C29 1.3444(17) ?
N2 C30 1.2728(17) ?
N2 C31 1.4746(16) ?
N3 C38 1.3386(17) ?
N3 C42 1.3472(16) ?
N4 C43 1.2695(17) ?
N4 C44 1.4606(17) ?
C25 C26 1.389(2) ?
C25 H25 0.9500 ?
C26 C27 1.381(2) ?
C26 H26 0.9500 ?
C27 C28 1.3866(18) ?
C27 H27 0.9500 ?
C28 C29 1.3890(17) ?
C28 H28 0.9500 ?
C29 C30 1.4728(17) ?
C30 H30 0.9500 ?
C31 C37 1.5281(19) ?
C31 C32 1.5296(18) ?
C31 H31 1.0000 ?
C32 C33 1.5314(19) ?
C32 H32A 0.9900 ?
C32 H32B 0.9900 ?
C33 C34 1.5305(19) ?
C33 H33A 0.9900 ?
C33 H33B 0.9900 ?
C34 C35 1.523(2) ?
C34 H34A 0.9900 ?
C34 H34B 0.9900 ?
C35 C36 1.528(2) ?
C35 H35A 0.9900 ?
C35 H35B 0.9900 ?
C36 C37 1.5309(19) ?
C36 H36A 0.9900 ?
C36 H36B 0.9900 ?
C37 H37A 0.9900 ?
C37 H37B 0.9900 ?
C38 C39 1.3885(19) ?
C38 H38 0.9500 ?
C39 C40 1.3786(19) ?
C39 H39 0.9500 ?
C40 C41 1.3866(19) ?
C40 H40 0.9500 ?
C41 C42 1.3854(18) ?
C41 H41 0.9500 ?
C42 C43 1.4705(18) ?
C43 H43 0.9500 ?
C44 C50A 1.441(7) ?
C44 C45 1.5279(18) ?
C44 C50 1.551(2) ?
C44 H44A 1.0000 ?
C44 H44B 1.0000 ?
C45 C46 1.526(2) ?
C45 H54A 0.9900 ?
C45 H54B 0.9900 ?
C45 H54C 0.9900 ?
C45 H54D 0.9900 ?
C46 C47 1.527(3) ?
C46 H46A 0.9900 ?
C46 H46B 0.9900 ?
C47 C48A 1.441(9) ?
C47 C48 1.547(3) ?
C47 H47A 0.9900 ?
C47 H47B 0.9900 ?
C47 H47C 0.9899 ?
C47 H47D 0.9899 ?
C48 C49 1.505(3) ?
C48 H48A 0.9900 ?
C48 H48B 0.9900 ?
C49 C50 1.522(2) ?
C49 H49A 0.9900 ?
C49 H49B 0.9900 ?
C50 H50A 0.9900 ?
C50 H50B 0.9900 ?
C50A C49A 1.501(9) ?
C50A H50C 0.9900 ?
C50A H50D 0.9900 ?
C49A C48A 1.500(9) ?
C49A H49C 0.9900 ?
C49A H49D 0.9900 ?
C48A H48C 0.9900 ?
C48A H48D 0.9900 ?

loop_
_geom_torsion_atom_site_label_1
_geom_torsion_atom_site_label_2
_geom_torsion_atom_site_label_3
_geom_torsion_atom_site_label_4
_geom_torsion
C13 B1 C1 C2 -10.75(16)
C19 B1 C1 C2 107.76(13)
C7 B1 C1 C2 -131.28(12)
C13 B1 C1 C6 172.15(11)
C19 B1 C1 C6 -69.35(14)
C7 B1 C1 C6 51.61(15)
C6 C1 C2 C3 0.23(18)
B1 C1 C2 C3 -177.05(12)
C1 C2 C3 C4 0.3(2)
C2 C3 C4 C5 -0.37(19)
C3 C4 C5 C6 0.00(19)
C4 C5 C6 C1 0.52(19)
C2 C1 C6 C5 -0.61(18)
B1 C1 C6 C5 176.73(11)
C1 B1 C7 C8 7.04(17)
C13 B1 C7 C8 -114.34(13)
C19 B1 C7 C8 127.93(13)
C1 B1 C7 C12 -175.64(11)
C13 B1 C7 C12 62.98(14)
C19 B1 C7 C12 -54.75(14)
C12 C7 C8 C9 1.03(18)
B1 C7 C8 C9 178.47(12)
C7 C8 C9 C10 -0.5(2)
C8 C9 C10 C11 -0.4(2)
C9 C10 C11 C12 0.6(2)
C10 C11 C12 C7 0.0(2)
C8 C7 C12 C11 -0.77(19)
B1 C7 C12 C11 -178.37(12)
C1 B1 C13 C14 -103.12(13)
C19 B1 C13 C14 137.73(12)
C7 B1 C13 C14 19.25(16)
C1 B1 C13 C18 75.83(14)
C19 B1 C13 C18 -43.33(15)
C7 B1 C13 C18 -161.80(11)
C18 C13 C14 C15 -0.65(19)
B1 C13 C14 C15 178.36(12)
C13 C14 C15 C16 0.9(2)
C14 C15 C16 C17 -0.5(2)
C15 C16 C17 C18 -0.1(2)
C16 C17 C18 C13 0.4(2)
C14 C13 C18 C17 0.00(19)
B1 C13 C18 C17 -179.03(12)
C1 B1 C19 C24 20.96(16)
C13 B1 C19 C24 140.62(12)
C7 B1 C19 C24 -101.40(14)
C1 B1 C19 C20 -159.69(11)
C13 B1 C19 C20 -40.03(15)
C7 B1 C19 C20 77.95(14)
C24 C19 C20 C21 1.25(19)
B1 C19 C20 C21 -178.16(12)
C19 C20 C21 C22 -1.7(2)
C20 C21 C22 C23 0.8(2)
C21 C22 C23 C24 0.4(2)
C22 C23 C24 C19 -0.8(2)
C20 C19 C24 C23 -0.01(19)
B1 C19 C24 C23 179.37(12)
N4 Ag1A N1 C25 -25.6(3)
N2 Ag1A N1 C25 -177.30(14)
N3 Ag1A N1 C25 55.3(2)
N4 Ag1A N1 C29 143.70(16)
N2 Ag1A N1 C29 -8.02(15)
N3 Ag1A N1 C29 -135.39(13)
N4 Ag1A N1 Ag1 -139.0(6)
N2 Ag1A N1 Ag1 69.3(5)
N3 Ag1A N1 Ag1 -58.1(5)
N2 Ag1 N1 C25 -177.82(15)
N3 Ag1 N1 C25 35.04(15)
N4 Ag1 N1 C25 -42.39(14)
N2 Ag1 N1 C29 2.80(9)
N3 Ag1 N1 C29 -144.33(9)
N4 Ag1 N1 C29 138.23(9)
N2 Ag1 N1 Ag1A -103.3(5)
N3 Ag1 N1 Ag1A 109.6(5)
N4 Ag1 N1 Ag1A 32.1(5)
N3 Ag1 N2 C30 101.11(13)
N4 Ag1 N2 C30 -96.63(11)
N1 Ag1 N2 C30 -2.57(10)
N3 Ag1 N2 C31 -82.18(13)
N4 Ag1 N2 C31 80.08(12)
N1 Ag1 N2 C31 174.14(11)
N3 Ag1 N2 Ag1A -177.6(6)
N4 Ag1 N2 Ag1A -15.4(5)
N1 Ag1 N2 Ag1A 78.7(5)
N4 Ag1A N2 C30 -103.1(4)
N1 Ag1A N2 C30 8.72(15)
N3 Ag1A N2 C30 105.17(19)
N4 Ag1A N2 C31 61.6(4)
N1 Ag1A N2 C31 173.49(11)
N3 Ag1A N2 C31 -90.1(2)
N4 Ag1A N2 Ag1 153.2(8)
N1 Ag1A N2 Ag1 -95.0(5)
N3 Ag1A N2 Ag1 1.5(4)
N2 Ag1 N3 C38 -9.59(16)
N4 Ag1 N3 C38 -177.09(11)
N1 Ag1 N3 C38 82.93(11)
N2 Ag1 N3 C42 175.25(9)
N4 Ag1 N3 C42 7.75(9)
N1 Ag1 N3 C42 -92.23(9)
N2 Ag1 N3 Ag1A 177.5(6)
N4 Ag1 N3 Ag1A 10.0(5)
N1 Ag1 N3 Ag1A -90.0(6)
N4 Ag1A N3 C38 -176.78(13)
N2 Ag1A N3 C38 -9.8(3)
N1 Ag1A N3 C38 69.8(2)
N4 Ag1A N3 C42 9.25(12)
N2 Ag1A N3 C42 176.26(16)
N1 Ag1A N3 C42 -104.20(15)
N4 Ag1A N3 Ag1 -168.6(6)
N2 Ag1A N3 Ag1 -1.6(4)
N1 Ag1A N3 Ag1 77.9(5)
N2 Ag1A N4 C43 -168.7(3)
N1 Ag1A N4 C43 90.4(2)
N3 Ag1A N4 C43 -10.82(14)
N2 Ag1A N4 C44 22.2(4)
N1 Ag1A N4 C44 -78.70(19)
N3 Ag1A N4 C44 -179.94(10)
N2 Ag1A N4 Ag1 -144.2(11)
N1 Ag1A N4 Ag1 115.0(9)
N3 Ag1A N4 Ag1 13.7(8)
N2 Ag1 N4 C43 -178.67(9)
N3 Ag1 N4 C43 -8.19(9)
N1 Ag1 N4 C43 100.25(10)
N2 Ag1 N4 C44 9.61(14)
N3 Ag1 N4 C44 -179.92(11)
N1 Ag1 N4 C44 -71.48(11)
N2 Ag1 N4 Ag1A 24.4(8)
N3 Ag1 N4 Ag1A -165.1(8)
N1 Ag1 N4 Ag1A -56.6(8)
C29 N1 C25 C26 0.1(2)
Ag1A N1 C25 C26 168.83(17)
Ag1 N1 C25 C26 -179.24(10)
N1 C25 C26 C27 0.9(2)
C25 C26 C27 C28 -0.8(2)
C26 C27 C28 C29 -0.1(2)
C25 N1 C29 C28 -1.1(2)
Ag1A N1 C29 C28 -171.90(15)
Ag1 N1 C29 C28 178.35(11)
C25 N1 C29 C30 177.69(12)
Ag1A N1 C29 C30 6.92(18)
Ag1 N1 C29 C30 -2.82(14)
C27 C28 C29 N1 1.2(2)
C27 C28 C29 C30 -177.64(12)
C31 N2 C30 C29 -174.87(12)
Ag1 N2 C30 C29 2.10(17)
Ag1A N2 C30 C29 -8.8(2)
N1 C29 C30 N2 0.8(2)
C28 C29 C30 N2 179.70(13)
C30 N2 C31 C37 92.35(14)
Ag1 N2 C31 C37 -84.38(12)
Ag1A N2 C31 C37 -72.25(18)
C30 N2 C31 C32 -141.41(12)
Ag1 N2 C31 C32 41.87(14)
Ag1A N2 C31 C32 54.00(19)
N2 C31 C32 C33 -87.85(14)
C37 C31 C32 C33 32.98(17)
C31 C32 C33 C34 -84.03(15)
C32 C33 C34 C35 72.20(16)
C33 C34 C35 C36 -54.07(18)
C34 C35 C36 C37 69.82(16)
N2 C31 C37 C36 167.12(11)
C32 C31 C37 C36 44.50(17)
C35 C36 C37 C31 -88.65(15)
C42 N3 C38 C39 0.16(19)
Ag1 N3 C38 C39 -174.86(10)
Ag1A N3 C38 C39 -173.28(14)
N3 C38 C39 C40 0.9(2)
C38 C39 C40 C41 -0.9(2)
C39 C40 C41 C42 -0.08(19)
C38 N3 C42 C41 -1.19(18)
Ag1 N3 C42 C41 174.47(10)
Ag1A N3 C42 C41 174.10(13)
C38 N3 C42 C43 177.52(11)
Ag1 N3 C42 C43 -6.81(14)
Ag1A N3 C42 C43 -7.18(15)
C40 C41 C42 N3 1.2(2)
C40 C41 C42 C43 -177.52(12)
C44 N4 C43 C42 -179.68(11)
Ag1A N4 C43 C42 11.1(2)
Ag1 N4 C43 C42 7.90(16)
N3 C42 C43 N4 -0.98(18)
C41 C42 C43 N4 177.77(12)
C43 N4 C44 C50A -108.7(5)
Ag1A N4 C44 C50A 60.4(5)
Ag1 N4 C44 C50A 62.5(5)
C43 N4 C44 C45 93.33(15)
Ag1A N4 C44 C45 -97.55(16)
Ag1 N4 C44 C45 -95.43(13)
C43 N4 C44 C50 -142.90(13)
Ag1A N4 C44 C50 26.22(17)
Ag1 N4 C44 C50 28.34(15)
C50A C44 C45 C46 21.7(5)
N4 C44 C45 C46 -179.86(13)
C50 C44 C45 C46 61.11(17)
C44 C45 C46 C47 -76.13(17)
C45 C46 C47 C48A 61.1(8)
C45 C46 C47 C48 82.50(18)
C48A C47 C48 C49 82.3(16)
C46 C47 C48 C49 -34.4(2)
C47 C48 C49 C50 -38.3(3)
C48 C49 C50 C44 82.40(19)
C50A C44 C50 C49 40.5(7)
N4 C44 C50 C49 167.58(13)
C45 C44 C50 C49 -72.63(17)
N4 C44 C50A C49A -102.4(7)
C45 C44 C50A C49A 52.4(9)
C50 C44 C50A C49A -34.0(5)
C44 C50A C49A C48A -87.5(12)
C46 C47 C48A C49A -31.6(15)
C48 C47 C48A C49A -106(2)
C50A C49A C48A C47 54.7(17)
